data_1540026
loop_
_publ_author_name
'Klein, Melina'
'Schnakenburg, Gregor'
'Espinosa Ferao, Arturo'
'Streubel, Rainer'

_publ_section_title
;
 Rearrangement and deoxygenation of 3,3-bis(2-pyridyl)oxaphosphirane
 complexes.
;
_journal_issue 5
_journal_name_full 'Dalton transactions (Cambridge, England : 2003)'
_journal_page_first 2085
_journal_page_last 2094
_journal_paper_doi 10.1039/c5dt03404c
_journal_volume 45
_journal_year 2016
_chemical_formula_moiety 'C35 H23 N2 O6 P W'
_chemical_formula_sum 'C35 H23 N2 O6 P W'
_chemical_formula_weight 782.37
_chemical_name_systematic
;
 ?
;
_space_group_crystal_system triclinic
_space_group_IT_number 2
_space_group_name_Hall '-P 1'
_space_group_name_H-M_alt 'P -1'
_symmetry_space_group_name_Hall '-P 1'
_symmetry_space_group_name_H-M 'P -1'
_atom_sites_solution_hydrogens geom
_atom_sites_solution_primary heavy
_audit_creation_date 2014-08-29
_audit_creation_method
;
Olex2 1.2
(compiled 2014.07.22 svn.r2960 for OlexSys, GUI svn.r4862)
;
_audit_update_record
;
2015-08-19 deposited with the CCDC.
2015-09-09 downloaded from the CCDC.
;
_cell_angle_alpha 61.0439(8)
_cell_angle_beta 87.8491(8)
_cell_angle_gamma 84.3858(11)
_cell_formula_units_Z 4
_cell_length_a 8.8558(2)
_cell_length_b 19.9290(4)
_cell_length_c 19.9303(4)
_cell_measurement_temperature 123
_cell_volume 3062.77(11)
_computing_molecular_graphics 'Olex2 (Dolomanov et al., 2009)'
_computing_publication_material 'Olex2 (Dolomanov et al., 2009)'
_computing_structure_refinement 'ShelXL (Sheldrick, 2008)'
_computing_structure_solution 'ShelXS (Sheldrick, 2008)'
_diffrn_ambient_temperature 123.15
_diffrn_detector_area_resol_mean 8
_diffrn_measured_fraction_theta_full 0.998
_diffrn_measured_fraction_theta_max 0.998
_diffrn_measurement_device_type 'Nonius KappaCCD'
_diffrn_measurement_method 'fine slicing \w and \f scans'
_diffrn_radiation_monochromator graphite
_diffrn_radiation_type MoK\a
_diffrn_radiation_wavelength 0.71073
_diffrn_reflns_av_R_equivalents 0.1177
_diffrn_reflns_av_unetI/netI 0.0959
_diffrn_reflns_laue_measured_fraction_full 0.998
_diffrn_reflns_laue_measured_fraction_max 0.998
_diffrn_reflns_limit_h_max 11
_diffrn_reflns_limit_h_min -11
_diffrn_reflns_limit_k_max 26
_diffrn_reflns_limit_k_min -26
_diffrn_reflns_limit_l_max 26
_diffrn_reflns_limit_l_min -26
_diffrn_reflns_number 103405
_diffrn_reflns_point_group_measured_fraction_full 0.998
_diffrn_reflns_point_group_measured_fraction_max 0.998
_diffrn_reflns_theta_full 26.000
_diffrn_reflns_theta_max 27.999
_diffrn_reflns_theta_min 2.054
_diffrn_source 'sealed tube'
_exptl_absorpt_coefficient_mu 3.874
_exptl_absorpt_correction_T_max 0.8377
_exptl_absorpt_correction_T_min 0.6474
_exptl_absorpt_correction_type multi-scan
_exptl_crystal_colour 'clear red'
_exptl_crystal_colour_lustre clear
_exptl_crystal_colour_primary red
_exptl_crystal_density_diffrn 1.697
_exptl_crystal_description plate
_exptl_crystal_F_000 1536
_exptl_crystal_size_max 0.16
_exptl_crystal_size_mid 0.08
_exptl_crystal_size_min 0.04
_refine_diff_density_max 2.000
_refine_diff_density_min -1.867
_refine_diff_density_rms 0.197
_refine_ls_extinction_method none
_refine_ls_goodness_of_fit_ref 0.934
_refine_ls_hydrogen_treatment constr
_refine_ls_matrix_type full
_refine_ls_number_parameters 811
_refine_ls_number_reflns 14790
_refine_ls_number_restraints 0
_refine_ls_restrained_S_all 0.934
_refine_ls_R_factor_all 0.0793
_refine_ls_R_factor_gt 0.0385
_refine_ls_shift/su_max 0.002
_refine_ls_shift/su_mean 0.000
_refine_ls_structure_factor_coef Fsqd
_refine_ls_weighting_details
;
 w=1/[\s^2^(Fo^2^)+(0.0336P)^2^]
 where P=(Fo^2^+2Fc^2^)/3
;
_refine_ls_weighting_scheme calc
_refine_ls_wR_factor_gt 0.0771
_refine_ls_wR_factor_ref 0.0865
_reflns_Friedel_coverage 0.000
_reflns_number_gt 9551
_reflns_number_total 14790
_reflns_threshold_expression 'I > 2\s(I)'
_cod_data_source_file c5dt03404c2.cif
_cod_data_source_block 3664
_cod_depositor_comments 'Adding full bibliography for 1540026--1540028.cif.'
_cod_database_code 1540026
_shelxl_version_number 2013-2
_shelx_space_group_comment
;
The symmetry employed for this shelxl refinement is uniquely defined
by the following loop, which should always be used as a source of
symmetry information in preference to the above space-group names.
They are only intended as comments.
;
_shelx_estimated_absorpt_t_max 0.860
_shelx_estimated_absorpt_t_min 0.576
_olex2_refinement_description
;
1. Fixed Uiso
 At 1.2 times of:
  All C(H) groups
2.a Aromatic/amide H refined with riding coordinates:
 C4(H4), C5(H5), C6(H6), C7(H7), C8(H8), C9(H9), C10(H10), C11(H11), C14(H14),
 C15(H15), C16(H16), C17(H17), C18(H18), C20(H20), C21(H21), C22(H22), C23(H23),
  C24(H24), C26(H26), C27(H27), C28(H28), C29(H29), C30(H30), C4'(H4'),
 C5'(H5'), C6'(H6'), C7'(H7'), C8'(H8'), C9'(H9'), C10'(H10'), C11'(H11'),
 C14'(H14'), C15'(H15'), C16'(H16'), C17'(H17'), C18'(H18'), C20'(H20'),
 C21'(H21'), C22'(H22'), C23'(H23'), C24'(H24'), C26'(H26'), C27'(H27'),
 C28'(H28'), C29'(H29'), C30'(H30')
;
_olex2_submission_special_instructions 'No special instructions were received'

loop_
_space_group_symop_operation_xyz
'x, y, z'
'-x, -y, -z'

loop_
_atom_site_label
_atom_site_type_symbol
_atom_site_fract_x
_atom_site_fract_y
_atom_site_fract_z
_atom_site_U_iso_or_equiv
_atom_site_adp_type
_atom_site_occupancy
_atom_site_site_symmetry_order
_atom_site_calc_flag
_atom_site_refinement_flags_posn
W1 W 0.27595(2) 0.36908(2) 0.02410(2) 0.02157(6) Uani 1 1 d .
P1 P 0.40203(14) 0.30356(7) -0.04450(8) 0.0201(3) Uani 1 1 d .
O1 O 0.5431(4) 0.35157(19) -0.09333(19) 0.0218(8) Uani 1 1 d .
O2 O 0.1228(5) 0.4756(2) 0.0891(3) 0.0442(11) Uani 1 1 d .
O3 O 0.6023(4) 0.4181(2) 0.0363(2) 0.0369(10) Uani 1 1 d .
O4 O 0.2343(5) 0.5181(2) -0.1405(2) 0.0428(11) Uani 1 1 d .
O5 O -0.0539(4) 0.3299(2) 0.0047(3) 0.0440(11) Uani 1 1 d .
O6 O 0.3113(5) 0.2277(2) 0.1943(2) 0.0424(11) Uani 1 1 d .
N1 N 0.3155(4) 0.3193(2) -0.1269(2) 0.0209(9) Uani 1 1 d .
N2 N 0.6662(5) 0.4305(2) -0.2912(3) 0.0305(11) Uani 1 1 d .
C1 C 0.5364(6) 0.3752(3) -0.1725(3) 0.0230(12) Uani 1 1 d .
C2 C 0.4078(6) 0.3574(3) -0.1919(3) 0.0228(12) Uani 1 1 d .
C3 C 0.6658(6) 0.4123(3) -0.2163(3) 0.0252(12) Uani 1 1 d .
C4 C 0.7829(6) 0.4274(3) -0.1822(3) 0.0267(12) Uani 1 1 d .
H4 H 0.7791 0.4137 -0.1295 0.032 Uiso 1 1 calc R
C5 C 0.9043(6) 0.4626(3) -0.2264(3) 0.0327(14) Uani 1 1 d .
H5 H 0.9846 0.4744 -0.2047 0.039 Uiso 1 1 calc R
C6 C 0.9079(6) 0.4805(3) -0.3026(3) 0.0333(14) Uani 1 1 d .
H6 H 0.9914 0.5037 -0.3339 0.040 Uiso 1 1 calc R
C7 C 0.7883(7) 0.4641(3) -0.3318(3) 0.0337(14) Uani 1 1 d .
H7 H 0.7912 0.4772 -0.3844 0.040 Uiso 1 1 calc R
C8 C 0.3520(6) 0.3698(3) -0.2644(3) 0.0296(13) Uani 1 1 d .
H8 H 0.4103 0.3951 -0.3094 0.035 Uiso 1 1 calc R
C9 C 0.2176(6) 0.3458(3) -0.2687(3) 0.0319(13) Uani 1 1 d .
H9 H 0.1827 0.3532 -0.3166 0.038 Uiso 1 1 calc R
C10 C 0.1265(6) 0.3090(3) -0.2016(3) 0.0281(13) Uani 1 1 d .
H10 H 0.0314 0.2928 -0.2055 0.034 Uiso 1 1 calc R
C11 C 0.1738(6) 0.2974(3) -0.1341(3) 0.0252(12) Uani 1 1 d .
H11 H 0.1114 0.2741 -0.0904 0.030 Uiso 1 1 calc R
C12 C 0.4847(5) 0.1965(3) 0.0027(3) 0.0196(11) Uani 1 1 d .
C13 C 0.6000(5) 0.1877(3) -0.0535(3) 0.0207(11) Uani 1 1 d .
C14 C 0.7561(5) 0.1737(3) -0.0386(3) 0.0220(11) Uani 1 1 d .
H14 H 0.7935 0.1683 0.0080 0.026 Uiso 1 1 calc R
C15 C 0.8575(6) 0.1675(3) -0.0905(3) 0.0250(12) Uani 1 1 d .
H15 H 0.9631 0.1573 -0.0789 0.030 Uiso 1 1 calc R
C16 C 0.8054(6) 0.1762(3) -0.1591(3) 0.0297(13) Uani 1 1 d .
H16 H 0.8749 0.1728 -0.1951 0.036 Uiso 1 1 calc R
C17 C 0.6508(6) 0.1898(3) -0.1750(3) 0.0280(12) Uani 1 1 d .
H17 H 0.6143 0.1961 -0.2220 0.034 Uiso 1 1 calc R
C18 C 0.5497(6) 0.1943(3) -0.1222(3) 0.0246(12) Uani 1 1 d .
H18 H 0.4439 0.2020 -0.1330 0.029 Uiso 1 1 calc R
C19 C 0.3547(5) 0.1450(3) 0.0209(3) 0.0214(11) Uani 1 1 d .
C20 C 0.3638(6) 0.0819(3) 0.0079(3) 0.0256(12) Uani 1 1 d .
H20 H 0.4503 0.0726 -0.0171 0.031 Uiso 1 1 calc R
C21 C 0.2507(6) 0.0328(3) 0.0305(3) 0.0298(13) Uani 1 1 d .
H21 H 0.2615 -0.0107 0.0225 0.036 Uiso 1 1 calc R
C22 C 0.1213(6) 0.0463(3) 0.0649(3) 0.0314(13) Uani 1 1 d .
H22 H 0.0419 0.0133 0.0789 0.038 Uiso 1 1 calc R
C23 C 0.1086(6) 0.1080(3) 0.0787(3) 0.0270(12) Uani 1 1 d .
H23 H 0.0206 0.1175 0.1027 0.032 Uiso 1 1 calc R
C24 C 0.2232(5) 0.1558(3) 0.0577(3) 0.0244(12) Uani 1 1 d .
H24 H 0.2135 0.1976 0.0684 0.029 Uiso 1 1 calc R
C25 C 0.5629(5) 0.1787(3) 0.0778(3) 0.0209(11) Uani 1 1 d .
C26 C 0.5497(6) 0.1099(3) 0.1451(3) 0.0247(12) Uani 1 1 d .
H26 H 0.4839 0.0746 0.1461 0.030 Uiso 1 1 calc R
C27 C 0.6307(6) 0.0916(3) 0.2111(3) 0.0302(13) Uani 1 1 d .
H27 H 0.6225 0.0435 0.2559 0.036 Uiso 1 1 calc R
C28 C 0.7231(6) 0.1433(3) 0.2116(3) 0.0318(13) Uani 1 1 d .
H28 H 0.7771 0.1310 0.2570 0.038 Uiso 1 1 calc R
C29 C 0.7370(6) 0.2130(3) 0.1460(3) 0.0274(12) Uani 1 1 d .
H29 H 0.7993 0.2491 0.1463 0.033 Uiso 1 1 calc R
C30 C 0.6587(6) 0.2298(3) 0.0796(3) 0.0241(12) Uani 1 1 d .
H30 H 0.6706 0.2771 0.0343 0.029 Uiso 1 1 calc R
C31 C 0.1771(6) 0.4364(3) 0.0665(3) 0.0313(13) Uani 1 1 d .
C32 C 0.4853(7) 0.3993(3) 0.0327(3) 0.0291(13) Uani 1 1 d .
C33 C 0.2500(6) 0.4645(3) -0.0828(3) 0.0302(13) Uani 1 1 d .
C34 C 0.0661(6) 0.3430(3) 0.0123(3) 0.0290(13) Uani 1 1 d .
C35 C 0.3003(6) 0.2770(3) 0.1326(3) 0.0306(13) Uani 1 1 d .
W1' W -0.21385(2) 0.37262(2) 0.48219(2) 0.02238(7) Uani 1 1 d .
P1' P -0.28519(15) 0.24188(7) 0.52002(8) 0.0217(3) Uani 1 1 d .
O1' O -0.4359(4) 0.22514(18) 0.57369(19) 0.0231(8) Uani 1 1 d .
O2' O -0.1389(4) 0.5359(2) 0.4541(2) 0.0354(10) Uani 1 1 d .
O3' O -0.2720(5) 0.4467(2) 0.3015(2) 0.0437(11) Uani 1 1 d .
O4' O 0.1393(4) 0.3289(2) 0.4728(3) 0.0442(11) Uani 1 1 d .
O5' O -0.1463(5) 0.3034(2) 0.6599(2) 0.0444(11) Uani 1 1 d .
O6' O -0.5610(5) 0.4180(3) 0.5045(3) 0.0582(14) Uani 1 1 d .
N1' N -0.1785(4) 0.1675(2) 0.5943(2) 0.0211(9) Uani 1 1 d .
N2' N -0.5272(5) 0.0850(2) 0.7687(3) 0.0283(11) Uani 1 1 d .
C1' C -0.4140(6) 0.1615(3) 0.6488(3) 0.0226(11) Uani 1 1 d .
C2' C -0.2681(6) 0.1294(3) 0.6605(3) 0.0244(12) Uani 1 1 d .
C3' C -0.5440(6) 0.1459(3) 0.6970(3) 0.0242(12) Uani 1 1 d .
C4' C -0.6795(6) 0.1943(3) 0.6727(3) 0.0277(12) Uani 1 1 d .
H4' H -0.6896 0.2361 0.6219 0.033 Uiso 1 1 calc R
C5' C -0.7973(6) 0.1804(3) 0.7232(4) 0.0349(14) Uani 1 1 d .
H5' H -0.8902 0.2122 0.7075 0.042 Uiso 1 1 calc R
C6' C -0.7796(6) 0.1197(3) 0.7971(4) 0.0359(15) Uani 1 1 d .
H6' H -0.8589 0.1099 0.8332 0.043 Uiso 1 1 calc R
C7' C -0.6433(6) 0.0733(3) 0.8173(3) 0.0315(13) Uani 1 1 d .
H7' H -0.6318 0.0313 0.8680 0.038 Uiso 1 1 calc R
C8' C -0.1945(6) 0.0640(3) 0.7261(3) 0.0279(12) Uani 1 1 d .
H8' H -0.2492 0.0369 0.7720 0.033 Uiso 1 1 calc R
C9' C -0.0471(6) 0.0414(3) 0.7218(3) 0.0322(13) Uani 1 1 d .
H9' H 0.0002 -0.0023 0.7648 0.039 Uiso 1 1 calc R
C10' C 0.0391(6) 0.0814(3) 0.6545(3) 0.0311(13) Uani 1 1 d .
H10' H 0.1427 0.0645 0.6531 0.037 Uiso 1 1 calc R
C11' C -0.0265(6) 0.1435(3) 0.5927(3) 0.0268(12) Uani 1 1 d .
H11' H 0.0315 0.1707 0.5480 0.032 Uiso 1 1 calc R
C12' C -0.3226(5) 0.2004(3) 0.4530(3) 0.0221(11) Uani 1 1 d .
C13' C -0.1660(6) 0.1810(3) 0.4255(3) 0.0244(12) Uani 1 1 d .
C14' C -0.0686(6) 0.2383(3) 0.3887(3) 0.0296(13) Uani 1 1 d .
H14' H -0.0955 0.2872 0.3853 0.035 Uiso 1 1 calc R
C15' C 0.0661(6) 0.2270(3) 0.3568(3) 0.0353(14) Uani 1 1 d .
H15' H 0.1310 0.2673 0.3326 0.042 Uiso 1 1 calc R
C16' C 0.1060(6) 0.1557(4) 0.3605(4) 0.0393(15) Uani 1 1 d .
H16' H 0.1979 0.1471 0.3386 0.047 Uiso 1 1 calc R
C17' C 0.0107(6) 0.0986(3) 0.3961(3) 0.0366(14) Uani 1 1 d .
H17' H 0.0378 0.0499 0.3990 0.044 Uiso 1 1 calc R
C18' C -0.1260(6) 0.1103(3) 0.4283(3) 0.0304(13) Uani 1 1 d .
H18' H -0.1913 0.0702 0.4520 0.037 Uiso 1 1 calc R
C19' C -0.4112(6) 0.1288(3) 0.5000(3) 0.0236(12) Uani 1 1 d .
C20' C -0.3453(6) 0.0612(3) 0.5610(3) 0.0285(13) Uani 1 1 d .
H20' H -0.2407 0.0576 0.5724 0.034 Uiso 1 1 calc R
C21' C -0.4276(6) -0.0004(3) 0.6051(3) 0.0315(13) Uani 1 1 d .
H21' H -0.3801 -0.0452 0.6470 0.038 Uiso 1 1 calc R
C22' C -0.5781(6) 0.0027(3) 0.5887(3) 0.0319(13) Uani 1 1 d .
H22' H -0.6352 -0.0398 0.6191 0.038 Uiso 1 1 calc R
C23' C -0.6456(6) 0.0679(3) 0.5277(3) 0.0317(13) Uani 1 1 d .
H23' H -0.7491 0.0700 0.5154 0.038 Uiso 1 1 calc R
C24' C -0.5634(6) 0.1305(3) 0.4843(3) 0.0291(13) Uani 1 1 d .
H24' H -0.6122 0.1755 0.4430 0.035 Uiso 1 1 calc R
C25' C -0.4136(6) 0.2633(3) 0.3830(3) 0.0237(12) Uani 1 1 d .
C26' C -0.5311(6) 0.3103(3) 0.3914(3) 0.0261(12) Uani 1 1 d .
H26' H -0.5552 0.3040 0.4408 0.031 Uiso 1 1 calc R
C27' C -0.6139(6) 0.3666(3) 0.3272(3) 0.0348(14) Uani 1 1 d .
H27' H -0.6932 0.3988 0.3334 0.042 Uiso 1 1 calc R
C28' C -0.5822(7) 0.3761(3) 0.2553(3) 0.0388(15) Uani 1 1 d .
H28' H -0.6383 0.4150 0.2120 0.047 Uiso 1 1 calc R
C29' C -0.4677(7) 0.3285(3) 0.2467(3) 0.0366(14) Uani 1 1 d .
H29' H -0.4461 0.3340 0.1973 0.044 Uiso 1 1 calc R
C30' C -0.3845(6) 0.2729(3) 0.3100(3) 0.0318(13) Uani 1 1 d .
H30' H -0.3059 0.2407 0.3034 0.038 Uiso 1 1 calc R
C31' C -0.1645(6) 0.4762(3) 0.4646(3) 0.0273(12) Uani 1 1 d .
C32' C -0.2525(6) 0.4176(3) 0.3675(4) 0.0296(13) Uani 1 1 d .
C33' C 0.0125(6) 0.3445(3) 0.4743(3) 0.0300(13) Uani 1 1 d .
C34' C -0.1736(6) 0.3292(3) 0.5958(3) 0.0299(13) Uani 1 1 d .
C35' C -0.4390(7) 0.4016(3) 0.4957(4) 0.0340(14) Uani 1 1 d .

loop_
_atom_site_aniso_label
_atom_site_aniso_U_11
_atom_site_aniso_U_22
_atom_site_aniso_U_33
_atom_site_aniso_U_23
_atom_site_aniso_U_13
_atom_site_aniso_U_12
W1 0.02069(12) 0.02063(12) 0.02349(13) -0.01071(10) 0.00233(9) -0.00287(9)
P1 0.0183(6) 0.0203(7) 0.0207(7) -0.0087(6) 0.0019(5) -0.0047(5)
O1 0.0229(18) 0.0250(19) 0.020(2) -0.0119(16) 0.0055(15) -0.0102(15)
O2 0.044(3) 0.046(3) 0.054(3) -0.035(2) 0.003(2) 0.006(2)
O3 0.028(2) 0.036(2) 0.051(3) -0.023(2) -0.004(2) -0.0083(19)
O4 0.052(3) 0.031(2) 0.032(3) -0.004(2) -0.002(2) -0.004(2)
O5 0.026(2) 0.050(3) 0.053(3) -0.021(2) 0.004(2) -0.010(2)
O6 0.056(3) 0.039(2) 0.025(2) -0.010(2) 0.008(2) -0.005(2)
N1 0.019(2) 0.019(2) 0.021(2) -0.0071(19) -0.0015(18) -0.0001(18)
N2 0.037(3) 0.026(2) 0.026(3) -0.012(2) 0.009(2) -0.008(2)
C1 0.029(3) 0.020(3) 0.021(3) -0.010(2) 0.002(2) -0.003(2)
C2 0.025(3) 0.015(3) 0.027(3) -0.010(2) 0.004(2) -0.002(2)
C3 0.027(3) 0.017(3) 0.028(3) -0.008(2) 0.004(2) -0.002(2)
C4 0.026(3) 0.026(3) 0.023(3) -0.007(2) 0.001(2) -0.001(2)
C5 0.022(3) 0.026(3) 0.040(4) -0.008(3) 0.002(3) 0.000(2)
C6 0.030(3) 0.027(3) 0.036(4) -0.010(3) 0.012(3) -0.006(3)
C7 0.044(4) 0.026(3) 0.029(3) -0.012(3) 0.013(3) -0.007(3)
C8 0.039(3) 0.024(3) 0.021(3) -0.006(2) 0.002(3) -0.006(3)
C9 0.038(3) 0.024(3) 0.028(3) -0.008(3) -0.007(3) -0.001(3)
C10 0.030(3) 0.022(3) 0.032(3) -0.012(3) -0.010(3) -0.001(2)
C11 0.025(3) 0.023(3) 0.028(3) -0.013(3) 0.003(2) -0.004(2)
C12 0.019(3) 0.022(3) 0.020(3) -0.011(2) 0.001(2) -0.003(2)
C13 0.022(3) 0.013(2) 0.024(3) -0.006(2) 0.007(2) -0.005(2)
C14 0.024(3) 0.018(3) 0.023(3) -0.010(2) 0.000(2) -0.001(2)
C15 0.018(3) 0.025(3) 0.027(3) -0.010(3) 0.002(2) 0.001(2)
C16 0.031(3) 0.027(3) 0.031(3) -0.013(3) 0.009(3) -0.007(2)
C17 0.036(3) 0.025(3) 0.022(3) -0.009(2) 0.004(2) -0.007(2)
C18 0.023(3) 0.024(3) 0.024(3) -0.009(2) 0.001(2) -0.006(2)
C19 0.021(3) 0.019(3) 0.018(3) -0.004(2) 0.002(2) -0.006(2)
C20 0.021(3) 0.025(3) 0.028(3) -0.010(2) 0.002(2) -0.004(2)
C21 0.033(3) 0.019(3) 0.034(3) -0.010(3) 0.002(3) -0.009(2)
C22 0.029(3) 0.030(3) 0.027(3) -0.006(3) 0.002(3) -0.015(3)
C23 0.021(3) 0.029(3) 0.023(3) -0.006(3) 0.002(2) -0.007(2)
C24 0.022(3) 0.020(3) 0.025(3) -0.006(2) -0.001(2) -0.001(2)
C25 0.018(2) 0.025(3) 0.023(3) -0.014(2) 0.005(2) -0.002(2)
C26 0.023(3) 0.023(3) 0.026(3) -0.010(2) 0.002(2) -0.004(2)
C27 0.034(3) 0.028(3) 0.024(3) -0.009(3) 0.000(3) -0.004(3)
C28 0.032(3) 0.037(3) 0.026(3) -0.014(3) -0.003(3) -0.001(3)
C29 0.025(3) 0.030(3) 0.032(3) -0.018(3) -0.004(2) -0.003(2)
C30 0.024(3) 0.023(3) 0.025(3) -0.011(2) 0.006(2) -0.007(2)
C31 0.027(3) 0.035(3) 0.033(3) -0.017(3) 0.001(3) -0.003(3)
C32 0.037(3) 0.021(3) 0.025(3) -0.009(2) 0.000(3) 0.005(3)
C33 0.032(3) 0.034(3) 0.033(4) -0.022(3) 0.005(3) -0.009(3)
C34 0.027(3) 0.026(3) 0.031(3) -0.012(3) 0.007(3) -0.001(2)
C35 0.026(3) 0.042(4) 0.031(4) -0.022(3) 0.009(3) -0.011(3)
W1' 0.02159(12) 0.02075(12) 0.02341(13) -0.00949(10) 0.00153(10) -0.00288(9)
P1' 0.0192(7) 0.0216(7) 0.0232(7) -0.0100(6) 0.0010(6) -0.0011(5)
O1' 0.0193(18) 0.0236(19) 0.022(2) -0.0078(16) 0.0018(15) 0.0004(15)
O2' 0.040(2) 0.029(2) 0.038(3) -0.016(2) 0.0033(19) -0.0060(19)
O3' 0.063(3) 0.035(2) 0.029(3) -0.011(2) -0.003(2) -0.012(2)
O4' 0.023(2) 0.043(3) 0.056(3) -0.015(2) 0.005(2) -0.0020(19)
O5' 0.066(3) 0.037(2) 0.028(3) -0.015(2) -0.002(2) 0.000(2)
O6' 0.028(2) 0.056(3) 0.096(4) -0.042(3) 0.008(3) 0.006(2)
N1' 0.019(2) 0.019(2) 0.023(2) -0.0081(19) 0.0014(18) 0.0015(18)
N2' 0.027(2) 0.027(3) 0.028(3) -0.011(2) 0.005(2) -0.002(2)
C1' 0.023(3) 0.019(3) 0.022(3) -0.007(2) 0.001(2) -0.001(2)
C2' 0.026(3) 0.021(3) 0.027(3) -0.011(2) 0.002(2) -0.006(2)
C3' 0.025(3) 0.023(3) 0.027(3) -0.014(3) 0.005(2) -0.005(2)
C4' 0.022(3) 0.028(3) 0.030(3) -0.012(3) 0.001(2) 0.001(2)
C5' 0.030(3) 0.034(3) 0.040(4) -0.017(3) 0.010(3) -0.005(3)
C6' 0.028(3) 0.040(3) 0.046(4) -0.025(3) 0.018(3) -0.013(3)
C7' 0.036(3) 0.031(3) 0.028(3) -0.015(3) 0.010(3) -0.008(3)
C8' 0.031(3) 0.027(3) 0.019(3) -0.006(2) 0.001(2) -0.002(2)
C9' 0.034(3) 0.026(3) 0.027(3) -0.006(3) -0.006(3) 0.005(3)
C10' 0.024(3) 0.033(3) 0.032(3) -0.013(3) -0.002(3) 0.004(2)
C11' 0.023(3) 0.031(3) 0.027(3) -0.014(3) 0.004(2) -0.005(2)
C12' 0.019(3) 0.019(3) 0.024(3) -0.008(2) 0.001(2) 0.000(2)
C13' 0.021(3) 0.027(3) 0.023(3) -0.011(2) 0.000(2) 0.000(2)
C14' 0.030(3) 0.029(3) 0.030(3) -0.014(3) 0.004(3) -0.004(2)
C15' 0.023(3) 0.042(4) 0.036(4) -0.015(3) 0.006(3) -0.006(3)
C16' 0.023(3) 0.051(4) 0.040(4) -0.021(3) 0.006(3) 0.005(3)
C17' 0.033(3) 0.038(3) 0.040(4) -0.021(3) 0.001(3) 0.005(3)
C18' 0.026(3) 0.029(3) 0.034(3) -0.014(3) -0.001(3) 0.001(2)
C19' 0.022(3) 0.024(3) 0.028(3) -0.016(3) 0.004(2) -0.003(2)
C20' 0.025(3) 0.029(3) 0.030(3) -0.013(3) -0.001(2) 0.001(2)
C21' 0.043(4) 0.025(3) 0.026(3) -0.012(3) 0.003(3) -0.004(3)
C22' 0.036(3) 0.031(3) 0.029(3) -0.015(3) 0.009(3) -0.013(3)
C23' 0.019(3) 0.038(3) 0.036(4) -0.016(3) 0.001(3) -0.009(3)
C24' 0.026(3) 0.029(3) 0.030(3) -0.013(3) 0.003(2) -0.003(2)
C25' 0.020(3) 0.022(3) 0.030(3) -0.013(2) 0.000(2) -0.004(2)
C26' 0.025(3) 0.027(3) 0.029(3) -0.016(3) -0.001(2) -0.005(2)
C27' 0.028(3) 0.032(3) 0.043(4) -0.017(3) -0.010(3) 0.004(3)
C28' 0.042(4) 0.037(3) 0.030(4) -0.010(3) -0.009(3) 0.000(3)
C29' 0.038(3) 0.040(3) 0.030(3) -0.016(3) -0.002(3) 0.000(3)
C30' 0.029(3) 0.030(3) 0.035(4) -0.016(3) -0.005(3) 0.006(3)
C31' 0.029(3) 0.029(3) 0.026(3) -0.014(3) 0.003(2) -0.008(2)
C32' 0.030(3) 0.018(3) 0.038(4) -0.012(3) -0.004(3) -0.002(2)
C33' 0.032(3) 0.023(3) 0.030(3) -0.008(3) 0.000(3) -0.007(3)
C34' 0.038(3) 0.025(3) 0.032(4) -0.017(3) 0.005(3) -0.007(3)
C35' 0.034(3) 0.026(3) 0.045(4) -0.020(3) 0.003(3) -0.006(3)

loop_
_atom_type_symbol
_atom_type_description
_atom_type_scat_dispersion_real
_atom_type_scat_dispersion_imag
_atom_type_scat_source
C C 0.0033 0.0016 'International Tables Vol C Tables 4.2.6.8 and 6.1.1.4'
H H 0.0000 0.0000 'International Tables Vol C Tables 4.2.6.8 and 6.1.1.4'
N N 0.0061 0.0033 'International Tables Vol C Tables 4.2.6.8 and 6.1.1.4'
O O 0.0106 0.0060 'International Tables Vol C Tables 4.2.6.8 and 6.1.1.4'
P P 0.1023 0.0942 'International Tables Vol C Tables 4.2.6.8 and 6.1.1.4'
W W -0.8490 6.8722 'International Tables Vol C Tables 4.2.6.8 and 6.1.1.4'

loop_
_geom_angle_atom_site_label_1
_geom_angle_atom_site_label_2
_geom_angle_atom_site_label_3
_geom_angle
C31 W1 P1 171.99(16)
C31 W1 C32 90.9(2)
C31 W1 C33 87.0(2)
C31 W1 C34 88.4(2)
C31 W1 C35 90.7(2)
C32 W1 P1 86.80(15)
C32 W1 C33 89.0(2)
C32 W1 C35 90.3(2)
C33 W1 P1 85.28(15)
C34 W1 P1 93.61(15)
C34 W1 C32 177.9(2)
C34 W1 C33 89.0(2)
C34 W1 C35 91.7(2)
C35 W1 P1 97.03(15)
C35 W1 C33 177.6(2)
O1 P1 W1 108.70(13)
O1 P1 N1 91.02(19)
O1 P1 C12 104.17(19)
N1 P1 W1 116.78(14)
N1 P1 C12 104.4(2)
C12 P1 W1 125.65(16)
C1 O1 P1 114.0(3)
C2 N1 P1 111.6(3)
C11 N1 P1 127.5(4)
C11 N1 C2 120.8(4)
C7 N2 C3 116.2(5)
O1 C1 C3 115.4(4)
C2 C1 O1 111.9(4)
C2 C1 C3 132.7(5)
N1 C2 C8 117.1(5)
C1 C2 N1 111.1(5)
C1 C2 C8 131.7(5)
N2 C3 C1 116.2(5)
N2 C3 C4 122.7(5)
C4 C3 C1 121.0(5)
C3 C4 H4 120.6
C5 C4 C3 118.8(5)
C5 C4 H4 120.6
C4 C5 H5 120.3
C4 C5 C6 119.3(6)
C6 C5 H5 120.3
C5 C6 H6 120.9
C7 C6 C5 118.3(5)
C7 C6 H6 120.9
N2 C7 C6 124.7(6)
N2 C7 H7 117.6
C6 C7 H7 117.6
C2 C8 H8 119.8
C9 C8 C2 120.3(5)
C9 C8 H8 119.8
C8 C9 H9 119.7
C8 C9 C10 120.5(5)
C10 C9 H9 119.7
C9 C10 H10 119.7
C11 C10 C9 120.7(5)
C11 C10 H10 119.7
N1 C11 H11 119.8
C10 C11 N1 120.4(5)
C10 C11 H11 119.8
C13 C12 P1 107.9(3)
C19 C12 P1 109.3(3)
C19 C12 C13 112.2(4)
C19 C12 C25 109.4(4)
C25 C12 P1 106.8(3)
C25 C12 C13 111.2(4)
C14 C13 C12 122.3(5)
C18 C13 C12 120.2(5)
C18 C13 C14 117.5(5)
C13 C14 H14 119.4
C15 C14 C13 121.3(5)
C15 C14 H14 119.4
C14 C15 H15 119.9
C16 C15 C14 120.2(5)
C16 C15 H15 119.9
C15 C16 H16 120.3
C15 C16 C17 119.5(5)
C17 C16 H16 120.3
C16 C17 H17 120.0
C18 C17 C16 120.1(5)
C18 C17 H17 120.0
C13 C18 H18 119.3
C17 C18 C13 121.4(5)
C17 C18 H18 119.3
C20 C19 C12 122.8(4)
C20 C19 C24 116.3(5)
C24 C19 C12 120.7(4)
C19 C20 H20 119.2
C21 C20 C19 121.7(5)
C21 C20 H20 119.2
C20 C21 H21 119.8
C20 C21 C22 120.4(5)
C22 C21 H21 119.8
C21 C22 H22 120.3
C23 C22 C21 119.4(5)
C23 C22 H22 120.3
C22 C23 H23 120.0
C24 C23 C22 120.0(5)
C24 C23 H23 120.0
C19 C24 H24 118.9
C23 C24 C19 122.1(5)
C23 C24 H24 118.9
C26 C25 C12 121.9(4)
C26 C25 C30 117.3(5)
C30 C25 C12 120.7(4)
C25 C26 H26 119.3
C27 C26 C25 121.5(5)
C27 C26 H26 119.3
C26 C27 H27 119.9
C28 C27 C26 120.1(5)
C28 C27 H27 119.9
C27 C28 H28 120.0
C27 C28 C29 120.0(5)
C29 C28 H28 120.0
C28 C29 H29 120.3
C28 C29 C30 119.4(5)
C30 C29 H29 120.3
C25 C30 H30 119.1
C29 C30 C25 121.7(5)
C29 C30 H30 119.1
O2 C31 W1 178.6(5)
O3 C32 W1 178.4(5)
O4 C33 W1 178.1(5)
O5 C34 W1 178.5(5)
O6 C35 W1 177.1(5)
C31' W1' P1' 172.84(16)
C31' W1' C32' 90.0(2)
C31' W1' C33' 89.1(2)
C31' W1' C34' 89.2(2)
C31' W1' C35' 89.3(2)
C32' W1' P1' 96.29(15)
C32' W1' C33' 93.4(2)
C32' W1' C35' 89.5(2)
C33' W1' P1' 93.92(15)
C33' W1' C35' 176.7(2)
C34' W1' P1' 84.49(15)
C34' W1' C32' 179.2(2)
C34' W1' C33' 86.2(2)
C34' W1' C35' 90.8(2)
C35' W1' P1' 87.31(15)
O1' P1' W1' 109.40(13)
O1' P1' N1' 91.30(19)
O1' P1' C12' 103.8(2)
N1' P1' W1' 115.06(15)
N1' P1' C12' 103.7(2)
C12' P1' W1' 127.25(16)
C1' O1' P1' 114.4(3)
C2' N1' P1' 111.1(3)
C11' N1' P1' 127.1(4)
C11' N1' C2' 121.7(4)
C7' N2' C3' 117.9(5)
O1' C1' C3' 115.5(4)
C2' C1' O1' 111.4(4)
C2' C1' C3' 133.1(5)
N1' C2' C8' 117.0(4)
C1' C2' N1' 111.7(4)
C1' C2' C8' 131.3(5)
N2' C3' C1' 116.8(5)
N2' C3' C4' 121.7(5)
C4' C3' C1' 121.3(5)
C3' C4' H4' 120.4
C5' C4' C3' 119.2(5)
C5' C4' H4' 120.4
C4' C5' H5' 120.3
C4' C5' C6' 119.5(5)
C6' C5' H5' 120.3
C5' C6' H6' 120.7
C5' C6' C7' 118.6(5)
C7' C6' H6' 120.7
N2' C7' C6' 123.1(5)
N2' C7' H7' 118.4
C6' C7' H7' 118.4
C2' C8' H8' 120.2
C9' C8' C2' 119.5(5)
C9' C8' H8' 120.2
C8' C9' H9' 119.1
C8' C9' C10' 121.8(5)
C10' C9' H9' 119.1
C9' C10' H10' 120.0
C11' C10' C9' 119.9(5)
C11' C10' H10' 120.0
N1' C11' H11' 120.0
C10' C11' N1' 120.1(5)
C10' C11' H11' 120.0
C13' C12' P1' 107.4(3)
C19' C12' P1' 107.1(3)
C19' C12' C13' 113.1(4)
C25' C12' P1' 108.1(3)
C25' C12' C13' 108.6(4)
C25' C12' C19' 112.2(4)
C14' C13' C12' 119.5(4)
C14' C13' C18' 117.7(5)
C18' C13' C12' 122.4(5)
C13' C14' H14' 118.7
C15' C14' C13' 122.5(5)
C15' C14' H14' 118.7
C14' C15' H15' 120.3
C14' C15' C16' 119.3(5)
C16' C15' H15' 120.3
C15' C16' H16' 120.4
C17' C16' C15' 119.1(5)
C17' C16' H16' 120.4
C16' C17' H17' 119.3
C16' C17' C18' 121.3(5)
C18' C17' H17' 119.3
C13' C18' C17' 119.9(5)
C13' C18' H18' 120.0
C17' C18' H18' 120.0
C20' C19' C12' 122.4(5)
C24' C19' C12' 120.6(5)
C24' C19' C20' 117.0(5)
C19' C20' H20' 119.1
C21' C20' C19' 121.8(5)
C21' C20' H20' 119.1
C20' C21' H21' 119.9
C22' C21' C20' 120.2(5)
C22' C21' H21' 119.9
C21' C22' H22' 120.3
C21' C22' C23' 119.3(5)
C23' C22' H22' 120.3
C22' C23' H23' 119.8
C22' C23' C24' 120.4(5)
C24' C23' H23' 119.8
C19' C24' H24' 119.4
C23' C24' C19' 121.2(5)
C23' C24' H24' 119.4
C26' C25' C12' 120.8(5)
C30' C25' C12' 120.9(4)
C30' C25' C26' 118.2(5)
C25' C26' H26' 119.9
C25' C26' C27' 120.1(5)
C27' C26' H26' 119.9
C26' C27' H27' 119.5
C28' C27' C26' 121.0(5)
C28' C27' H27' 119.5
C27' C28' H28' 120.3
C27' C28' C29' 119.3(5)
C29' C28' H28' 120.3
C28' C29' H29' 120.0
C28' C29' C30' 120.0(6)
C30' C29' H29' 120.0
C25' C30' H30' 119.3
C29' C30' C25' 121.4(5)
C29' C30' H30' 119.3
O2' C31' W1' 178.8(5)
O3' C32' W1' 176.4(5)
O4' C33' W1' 177.0(5)
O5' C34' W1' 177.7(5)
O6' C35' W1' 178.1(6)

loop_
_geom_bond_atom_site_label_1
_geom_bond_atom_site_label_2
_geom_bond_distance
W1 P1 2.4798(13)
W1 C31 2.024(6)
W1 C32 2.043(6)
W1 C33 2.059(6)
W1 C34 2.030(6)
W1 C35 2.051(6)
P1 O1 1.632(3)
P1 N1 1.712(4)
P1 C12 1.943(5)
O1 C1 1.414(6)
O2 C31 1.137(6)
O3 C32 1.151(6)
O4 C33 1.130(7)
O5 C34 1.151(6)
O6 C35 1.143(7)
N1 C2 1.419(6)
N1 C11 1.403(6)
N2 C3 1.354(7)
N2 C7 1.350(7)
C1 C2 1.347(7)
C1 C3 1.445(7)
C2 C8 1.441(7)
C3 C4 1.393(7)
C4 H4 0.9500
C4 C5 1.379(7)
C5 H5 0.9500
C5 C6 1.381(8)
C6 H6 0.9500
C6 C7 1.367(8)
C7 H7 0.9500
C8 H8 0.9500
C8 C9 1.346(8)
C9 H9 0.9500
C9 C10 1.437(8)
C10 H10 0.9500
C10 C11 1.326(7)
C11 H11 0.9500
C12 C13 1.549(7)
C12 C19 1.533(7)
C12 C25 1.536(7)
C13 C14 1.397(7)
C13 C18 1.397(7)
C14 H14 0.9500
C14 C15 1.387(7)
C15 H15 0.9500
C15 C16 1.385(8)
C16 H16 0.9500
C16 C17 1.387(7)
C17 H17 0.9500
C17 C18 1.386(7)
C18 H18 0.9500
C19 C20 1.395(7)
C19 C24 1.408(7)
C20 H20 0.9500
C20 C21 1.377(7)
C21 H21 0.9500
C21 C22 1.384(7)
C22 H22 0.9500
C22 C23 1.378(7)
C23 H23 0.9500
C23 C24 1.373(7)
C24 H24 0.9500
C25 C26 1.390(7)
C25 C30 1.402(7)
C26 H26 0.9500
C26 C27 1.389(7)
C27 H27 0.9500
C27 C28 1.381(8)
C28 H28 0.9500
C28 C29 1.385(8)
C29 H29 0.9500
C29 C30 1.392(7)
C30 H30 0.9500
W1' P1' 2.4780(13)
W1' C31' 2.010(5)
W1' C32' 2.041(6)
W1' C33' 2.049(6)
W1' C34' 2.026(6)
W1' C35' 2.065(6)
P1' O1' 1.634(3)
P1' N1' 1.728(4)
P1' C12' 1.932(5)
O1' C1' 1.422(6)
O2' C31' 1.149(6)
O3' C32' 1.162(7)
O4' C33' 1.139(6)
O5' C34' 1.149(7)
O6' C35' 1.130(6)
N1' C2' 1.421(6)
N1' C11' 1.389(6)
N2' C3' 1.356(7)
N2' C7' 1.343(6)
C1' C2' 1.360(7)
C1' C3' 1.430(7)
C2' C8' 1.443(7)
C3' C4' 1.403(7)
C4' H4' 0.9500
C4' C5' 1.374(7)
C5' H5' 0.9500
C5' C6' 1.382(8)
C6' H6' 0.9500
C6' C7' 1.390(8)
C7' H7' 0.9500
C8' H8' 0.9500
C8' C9' 1.352(7)
C9' H9' 0.9500
C9' C10' 1.422(8)
C10' H10' 0.9500
C10' C11' 1.351(7)
C11' H11' 0.9500
C12' C13' 1.554(7)
C12' C19' 1.549(7)
C12' C25' 1.537(7)
C13' C14' 1.385(7)
C13' C18' 1.393(7)
C14' H14' 0.9500
C14' C15' 1.381(7)
C15' H15' 0.9500
C15' C16' 1.396(8)
C16' H16' 0.9500
C16' C17' 1.369(8)
C17' H17' 0.9500
C17' C18' 1.402(7)
C18' H18' 0.9500
C19' C20' 1.395(7)
C19' C24' 1.389(7)
C20' H20' 0.9500
C20' C21' 1.376(7)
C21' H21' 0.9500
C21' C22' 1.373(8)
C22' H22' 0.9500
C22' C23' 1.377(8)
C23' H23' 0.9500
C23' C24' 1.385(7)
C24' H24' 0.9500
C25' C26' 1.391(7)
C25' C30' 1.389(7)
C26' H26' 0.9500
C26' C27' 1.397(7)
C27' H27' 0.9500
C27' C28' 1.372(8)
C28' H28' 0.9500
C28' C29' 1.384(8)
C29' H29' 0.9500
C29' C30' 1.386(8)
C30' H30' 0.9500

loop_
_geom_torsion_atom_site_label_1
_geom_torsion_atom_site_label_2
_geom_torsion_atom_site_label_3
_geom_torsion_atom_site_label_4
_geom_torsion
W1 P1 O1 C1 -124.1(3)
W1 P1 N1 C2 116.6(3)
W1 P1 N1 C11 -65.1(4)
P1 O1 C1 C2 4.4(5)
P1 O1 C1 C3 -175.1(3)
P1 N1 C2 C1 -3.4(5)
P1 N1 C2 C8 176.2(4)
P1 N1 C11 C10 -175.2(4)
P1 C12 C13 C14 110.3(4)
P1 C12 C13 C18 -69.3(5)
P1 C12 C19 C20 137.9(4)
P1 C12 C19 C24 -47.3(6)
P1 C12 C25 C26 138.3(4)
P1 C12 C25 C30 -45.7(5)
O1 P1 N1 C2 5.0(3)
O1 P1 N1 C11 -176.7(4)
O1 C1 C2 N1 -0.5(6)
O1 C1 C2 C8 -180.0(5)
O1 C1 C3 N2 175.6(4)
O1 C1 C3 C4 -3.9(7)
N1 P1 O1 C1 -5.3(3)
N1 C2 C8 C9 0.1(7)
N2 C3 C4 C5 0.2(8)
C1 C2 C8 C9 179.6(5)
C1 C3 C4 C5 179.7(5)
C2 N1 C11 C10 3.0(7)
C2 C1 C3 N2 -3.8(8)
C2 C1 C3 C4 176.7(5)
C2 C8 C9 C10 1.3(8)
C3 N2 C7 C6 -0.2(8)
C3 C1 C2 N1 178.9(5)
C3 C1 C2 C8 -0.6(10)
C3 C4 C5 C6 -1.2(7)
C4 C5 C6 C7 1.5(8)
C5 C6 C7 N2 -0.8(8)
C7 N2 C3 C1 -179.0(4)
C7 N2 C3 C4 0.5(7)
C8 C9 C10 C11 -0.6(8)
C9 C10 C11 N1 -1.5(8)
C11 N1 C2 C1 178.2(4)
C11 N1 C2 C8 -2.2(6)
C12 P1 O1 C1 99.8(3)
C12 P1 N1 C2 -99.9(3)
C12 P1 N1 C11 78.4(4)
C12 C13 C14 C15 -178.8(4)
C12 C13 C18 C17 177.4(4)
C12 C19 C20 C21 174.5(5)
C12 C19 C24 C23 -176.2(5)
C12 C25 C26 C27 174.7(5)
C12 C25 C30 C29 -176.6(5)
C13 C12 C19 C20 18.4(7)
C13 C12 C19 C24 -166.9(5)
C13 C12 C25 C26 -104.2(5)
C13 C12 C25 C30 71.7(5)
C13 C14 C15 C16 0.8(8)
C14 C13 C18 C17 -2.2(7)
C14 C15 C16 C17 -1.1(8)
C15 C16 C17 C18 -0.3(8)
C16 C17 C18 C13 2.0(8)
C18 C13 C14 C15 0.8(7)
C19 C12 C13 C14 -129.4(5)
C19 C12 C13 C18 51.1(6)
C19 C12 C25 C26 20.2(6)
C19 C12 C25 C30 -163.9(4)
C19 C20 C21 C22 2.0(8)
C20 C19 C24 C23 -1.2(8)
C20 C21 C22 C23 -2.1(8)
C21 C22 C23 C24 0.6(8)
C22 C23 C24 C19 1.1(8)
C24 C19 C20 C21 -0.4(8)
C25 C12 C13 C14 -6.5(6)
C25 C12 C13 C18 174.0(4)
C25 C12 C19 C20 -105.5(5)
C25 C12 C19 C24 69.2(6)
C25 C26 C27 C28 2.2(8)
C26 C25 C30 C29 -0.5(7)
C26 C27 C28 C29 -1.0(8)
C27 C28 C29 C30 -0.9(8)
C28 C29 C30 C25 1.6(8)
C30 C25 C26 C27 -1.4(7)
W1' P1' O1' C1' -119.1(3)
W1' P1' N1' C2' 113.6(3)
W1' P1' N1' C11' -68.4(4)
P1' O1' C1' C2' 2.0(5)
P1' O1' C1' C3' 179.7(4)
P1' N1' C2' C1' -0.6(5)
P1' N1' C2' C8' 177.6(4)
P1' N1' C11' C10' -176.4(4)
P1' C12' C13' C14' -56.5(6)
P1' C12' C13' C18' 131.2(5)
P1' C12' C19' C20' -68.7(5)
P1' C12' C19' C24' 108.9(5)
P1' C12' C25' C26' -41.2(6)
P1' C12' C25' C30' 141.2(4)
O1' P1' N1' C2' 1.4(4)
O1' P1' N1' C11' 179.4(4)
O1' C1' C2' N1' -0.8(6)
O1' C1' C2' C8' -178.6(5)
O1' C1' C3' N2' 179.2(4)
O1' C1' C3' C4' -4.5(7)
N1' P1' O1' C1' -1.9(3)
N1' C2' C8' C9' -0.7(7)
N2' C3' C4' C5' 1.2(8)
C1' C2' C8' C9' 177.0(6)
C1' C3' C4' C5' -174.9(5)
C2' N1' C11' C10' 1.4(8)
C2' C1' C3' N2' -3.7(9)
C2' C1' C3' C4' 172.6(6)
C2' C8' C9' C10' 1.2(8)
C3' N2' C7' C6' 1.2(8)
C3' C1' C2' N1' -178.0(5)
C3' C1' C2' C8' 4.2(10)
C3' C4' C5' C6' 0.6(8)
C4' C5' C6' C7' -1.5(9)
C5' C6' C7' N2' 0.6(9)
C7' N2' C3' C1' 174.2(5)
C7' N2' C3' C4' -2.1(8)
C8' C9' C10' C11' -0.3(9)
C9' C10' C11' N1' -1.0(8)
C11' N1' C2' C1' -178.7(5)
C11' N1' C2' C8' -0.5(7)
C12' P1' O1' C1' 102.5(3)
C12' P1' N1' C2' -103.1(4)
C12' P1' N1' C11' 74.9(5)
C12' C13' C14' C15' -174.2(5)
C12' C13' C18' C17' 173.9(5)
C12' C19' C20' C21' 176.1(5)
C12' C19' C24' C23' -177.5(5)
C12' C25' C26' C27' -179.3(5)
C12' C25' C30' C29' 178.8(5)
C13' C12' C19' C20' 49.5(7)
C13' C12' C19' C24' -132.9(5)
C13' C12' C25' C26' -157.5(5)
C13' C12' C25' C30' 24.9(6)
C13' C14' C15' C16' 0.9(9)
C14' C13' C18' C17' 1.5(8)
C14' C15' C16' C17' -0.4(9)
C15' C16' C17' C18' 0.4(9)
C16' C17' C18' C13' -1.0(9)
C18' C13' C14' C15' -1.5(9)
C19' C12' C13' C14' -174.4(5)
C19' C12' C13' C18' 13.3(7)
C19' C12' C25' C26' 76.6(6)
C19' C12' C25' C30' -100.9(5)
C19' C20' C21' C22' 1.4(8)
C20' C19' C24' C23' 0.2(8)
C20' C21' C22' C23' 0.1(8)
C21' C22' C23' C24' -1.4(8)
C22' C23' C24' C19' 1.2(8)
C24' C19' C20' C21' -1.6(8)
C25' C12' C13' C14' 60.3(6)
C25' C12' C13' C18' -112.1(5)
C25' C12' C19' C20' 172.8(5)
C25' C12' C19' C24' -9.6(7)
C25' C26' C27' C28' 0.7(8)
C26' C25' C30' C29' 1.2(8)
C26' C27' C28' C29' 0.7(9)
C27' C28' C29' C30' -1.2(9)
C28' C29' C30' C25' 0.2(9)
C30' C25' C26' C27' -1.6(8)
